data_4345888
loop_
_publ_author_name
'Fondo, Matilde'
'Corredoira-V\'azquez, Julio'
'Garc\'ia-Deibe, Ana M'
'Sanmart\'in-Matalobos, Jes\'us'
'Herrera, Juan Manuel'
'Colacio, Enrique'

_publ_section_title
;
 Designing Ligands to Isolate ZnLn and Zn2Ln Complexes: Field-Induced
 Single-Ion Magnet Behavior of the ZnDy, Zn2Dy, and Zn2Er Analogues.
;
_journal_issue 10
_journal_name_full 'Inorganic chemistry'
_journal_page_first 5646
_journal_page_last 5656
_journal_paper_doi 10.1021/acs.inorgchem.7b00165
_journal_volume 56
_journal_year 2017
_chemical_formula_moiety 'C32 H33 Br3 N4 O8 Zn2, C2 H3 N, H2 O, 3.5 O'
_chemical_formula_sum 'C34 H38 Br3 N5 O12.5 Zn2'
_chemical_formula_weight 1087.16
_chemical_name_systematic
;
 ?
;
_space_group_crystal_system triclinic
_space_group_IT_number 2
_space_group_name_Hall '-P 1'
_space_group_name_H-M_alt 'P -1'
_symmetry_space_group_name_Hall '-P 1'
_symmetry_space_group_name_H-M 'P -1'
_atom_sites_solution_hydrogens mixed
_audit_creation_method SHELXL-2013
_cell_angle_alpha 90.629(5)
_cell_angle_beta 103.203(5)
_cell_angle_gamma 107.143(5)
_cell_formula_units_Z 2
_cell_length_a 12.242(5)
_cell_length_b 12.857(5)
_cell_length_c 14.847(5)
_cell_measurement_reflns_used 1951
_cell_measurement_temperature 100(2)
_cell_measurement_theta_max 27.11
_cell_measurement_theta_min 2.54
_cell_volume 2166.3(14)
_computing_cell_refinement 'BRUKER APEX2'
_computing_data_collection 'BRUKER APEX2'
_computing_structure_refinement 'SHELXL-2013 (Sheldrick, 2013)'
_computing_structure_solution 'SHELXL-2013 (Sheldrick, 2013)'
_diffrn_ambient_temperature 100(2)
_diffrn_measured_fraction_theta_full 1.000
_diffrn_measured_fraction_theta_max 1.000
_diffrn_measurement_device_type 'Bruker Kappa APEXII CCD'
_diffrn_measurement_method 'omega and phi scans'
_diffrn_radiation_type MoK\a
_diffrn_radiation_wavelength 0.71073
_diffrn_reflns_av_R_equivalents 0.0524
_diffrn_reflns_av_unetI/netI 0.0710
_diffrn_reflns_Laue_measured_fraction_full 1.000
_diffrn_reflns_Laue_measured_fraction_max 1.000
_diffrn_reflns_limit_h_max 16
_diffrn_reflns_limit_h_min -16
_diffrn_reflns_limit_k_max 16
_diffrn_reflns_limit_k_min -16
_diffrn_reflns_limit_l_max 18
_diffrn_reflns_limit_l_min -19
_diffrn_reflns_number 41618
_diffrn_reflns_point_group_measured_fraction_full 1.000
_diffrn_reflns_point_group_measured_fraction_max 1.000
_diffrn_reflns_theta_full 25.242
_diffrn_reflns_theta_max 27.877
_diffrn_reflns_theta_min 1.663
_exptl_absorpt_coefficient_mu 3.937
_exptl_absorpt_correction_T_max 0.5334
_exptl_absorpt_correction_T_min 0.4485
_exptl_absorpt_correction_type multi-scan
_exptl_absorpt_process_details 'SADABS-2014/5 (Bruker, 2014)'
_exptl_crystal_colour yellow
_exptl_crystal_density_diffrn 1.667
_exptl_crystal_description prism
_exptl_crystal_F_000 1084
_exptl_crystal_size_max 0.310
_exptl_crystal_size_mid 0.190
_exptl_crystal_size_min 0.140
_refine_diff_density_max 1.332
_refine_diff_density_min -1.060
_refine_diff_density_rms 0.122
_refine_ls_extinction_method none
_refine_ls_goodness_of_fit_ref 1.040
_refine_ls_hydrogen_treatment constr
_refine_ls_matrix_type full
_refine_ls_number_parameters 562
_refine_ls_number_reflns 10322
_refine_ls_number_restraints 0
_refine_ls_restrained_S_all 1.040
_refine_ls_R_factor_all 0.0828
_refine_ls_R_factor_gt 0.0435
_refine_ls_shift/su_max 0.001
_refine_ls_shift/su_mean 0.000
_refine_ls_structure_factor_coef Fsqd
_refine_ls_weighting_details 'w=1/[\s^2^(Fo^2^)+(0.0469P)^2^+1.7898P] where P=(Fo^2^+2Fc^2^)/3'
_refine_ls_weighting_scheme calc
_refine_ls_wR_factor_gt 0.0962
_refine_ls_wR_factor_ref 0.1102
_reflns_Friedel_coverage 0.000
_reflns_number_gt 7053
_reflns_number_total 10322
_reflns_threshold_expression 'I > 2\s(I)'
_cod_data_source_file ic7b00165_si_005.cif
_cod_data_source_block Zn2&#x0095;CH3CN&#x0095;4.5H2O
_cod_original_formula_sum 'C34 H38 Br3 N5 O12.50 Zn2'
_cod_database_code 4345888
_shelx_space_group_comment
;
The symmetry employed for this shelxl refinement is uniquely defined
by the following loop, which should always be used as a source of
symmetry information in preference to the above space-group names.
They are only intended as comments.
;
_shelx_estimated_absorpt_t_min 0.375
_shelx_estimated_absorpt_t_max 0.609
_shelxl_version_number 2013-4

loop_
_space_group_symop_operation_xyz
'x, y, z'
'-x, -y, -z'

loop_
_atom_site_label
_atom_site_type_symbol
_atom_site_fract_x
_atom_site_fract_y
_atom_site_fract_z
_atom_site_U_iso_or_equiv
_atom_site_adp_type
_atom_site_occupancy
_atom_site_site_symmetry_order
_atom_site_calc_flag
_atom_site_refinement_flags_posn
_atom_site_refinement_flags_adp
_atom_site_refinement_flags_occupancy
_atom_site_disorder_assembly
_atom_site_disorder_group
Zn1 Zn 0.91862(4) 0.29723(4) 0.34424(3) 0.01904(12) Uani 1 1 d . . . . .
Zn2 Zn 0.81631(4) 0.03735(4) 0.26096(3) 0.02094(12) Uani 1 1 d . . . . .
N1 N 0.9106(3) 0.4496(3) 0.3708(2) 0.0203(8) Uani 1 1 d . . . . .
N2 N 0.7154(3) 0.2707(3) 0.2889(2) 0.0209(8) Uani 1 1 d . . . . .
N3 N 0.6452(3) 0.0899(3) 0.2329(2) 0.0226(8) Uani 1 1 d . . . . .
N4 N 0.6914(3) -0.1065(3) 0.2065(2) 0.0260(8) Uani 1 1 d . . . . .
O1 O 1.0903(3) 0.3552(2) 0.3584(2) 0.0312(8) Uani 1 1 d . . . . .
O5 O 0.8945(2) 0.1898(2) 0.23731(18) 0.0186(6) Uani 1 1 d . . . . .
O3 O 0.9385(2) -0.0187(2) 0.22766(19) 0.0236(7) Uani 1 1 d . . . . .
O40 O 0.9127(3) 0.2112(2) 0.45421(18) 0.0244(7) Uani 1 1 d . . . . .
O41 O 0.8488(3) 0.0360(2) 0.39790(19) 0.0263(7) Uani 1 1 d . . . . .
C40 C 0.8872(4) 0.1108(3) 0.4637(3) 0.0225(9) Uani 1 1 d . . . . .
C41 C 0.9019(5) 0.0758(4) 0.5606(3) 0.0357(12) Uani 1 1 d . . . . .
H31A H 0.9514 0.1383 0.6046 0.054 Uiso 1 1 calc R U . . .
H31B H 0.9396 0.0179 0.5659 0.054 Uiso 1 1 calc R U . . .
H31C H 0.8245 0.0484 0.5747 0.054 Uiso 1 1 calc R U . . .
C1 C 1.1566(4) 0.4564(3) 0.3722(3) 0.0258(10) Uani 1 1 d . . . . .
C2 C 1.2783(4) 0.4792(4) 0.3724(4) 0.0442(14) Uani 1 1 d . . . . .
O2 O 1.3160(9) 0.3858(7) 0.3797(12) 0.039(3) Uani 0.59(3) 1 d . . P A 1
C2A C 1.4410(9) 0.4025(8) 0.3967(17) 0.064(6) Uani 0.59(3) 1 d . . P A 1
H2A1 H 1.4696 0.4349 0.3437 0.096 Uiso 0.59(3) 1 calc R U P A 1
H2A2 H 1.4565 0.3322 0.4049 0.096 Uiso 0.59(3) 1 calc R U P A 1
H2A3 H 1.4820 0.4518 0.4530 0.096 Uiso 0.59(3) 1 calc R U P A 1
O2' O 1.2955(14) 0.3927(10) 0.3275(16) 0.037(4) Uani 0.41(3) 1 d . . P A 2
C2A' C 1.4142(15) 0.4090(10) 0.312(2) 0.057(8) Uani 0.41(3) 1 d . . P A 2
H2A4 H 1.4259 0.4579 0.2627 0.085 Uiso 0.41(3) 1 calc R U P A 2
H2A5 H 1.4219 0.3384 0.2942 0.085 Uiso 0.41(3) 1 calc R U P A 2
H2A6 H 1.4737 0.4416 0.3696 0.085 Uiso 0.41(3) 1 calc R U P A 2
C3 C 1.3547(4) 0.5835(3) 0.3858(4) 0.0404(13) Uani 1 1 d . . . B 2
H3 H 1.4350 0.5961 0.3854 0.049 Uiso 1 1 calc R U . B 2
C4 C 1.3130(4) 0.6713(3) 0.4003(3) 0.0227(9) Uani 1 1 d . . . B 2
Br1 Br 1.42430(4) 0.81383(3) 0.42329(3) 0.02910(12) Uani 1 1 d . . . B 2
C5 C 1.1986(4) 0.6548(3) 0.4009(3) 0.0223(9) Uani 1 1 d . . . B 2
H5 H 1.1723 0.7153 0.4115 0.027 Uiso 1 1 calc R U . B 2
C6 C 1.1179(3) 0.5476(3) 0.3860(3) 0.0176(8) Uani 1 1 d . . . B 2
C7 C 0.9978(4) 0.5383(3) 0.3846(3) 0.0214(9) Uani 1 1 d . . . B 2
H7 H 0.9809 0.6044 0.3948 0.026 Uiso 1 1 calc R U . B 2
C8 C 0.7914(4) 0.4568(3) 0.3632(3) 0.0254(10) Uani 1 1 d . . . C 2
H8A H 0.7910 0.5332 0.3558 0.030 Uiso 1 1 calc R U . C 2
H8B H 0.7653 0.4336 0.4202 0.030 Uiso 1 1 calc R U . C 2
C9 C 0.7084(4) 0.3828(3) 0.2793(3) 0.0245(10) Uani 1 1 d . . . C 2
H9A H 0.6266 0.3832 0.2751 0.029 Uiso 1 1 calc R U . C 2
H9B H 0.7307 0.4098 0.2219 0.029 Uiso 1 1 calc R U . C 2
C10 C 0.6483(4) 0.2133(3) 0.3552(3) 0.0286(10) Uani 1 1 d . . . D 2
H10A H 0.5828 0.2427 0.3578 0.034 Uiso 1 1 calc R U . D 2
H10B H 0.7005 0.2221 0.4184 0.034 Uiso 1 1 calc R U . D 2
C11 C 0.6013(4) 0.0940(4) 0.3180(3) 0.0286(10) Uani 1 1 d . . . D 2
H11A H 0.6314 0.0477 0.3641 0.034 Uiso 1 1 calc R U . D 2
H11B H 0.5141 0.0685 0.3029 0.034 Uiso 1 1 calc R U . D 2
C12 C 0.6597(4) 0.2004(3) 0.2010(3) 0.0217(9) Uani 1 1 d . . . E 2
H12 H 0.5806 0.2090 0.1739 0.026 Uiso 1 1 calc R U . E 2
C13 C 0.7343(4) 0.2262(3) 0.1309(3) 0.0191(9) Uani 1 1 d . . . E 2
C14 C 0.8491(4) 0.2223(3) 0.1549(3) 0.0182(9) Uani 1 1 d . . . E 2
C15 C 0.9216(4) 0.2569(3) 0.0929(3) 0.0190(9) Uani 1 1 d . . . E 2
O6 O 1.0343(3) 0.2522(2) 0.12311(19) 0.0250(7) Uani 1 1 d . . . E 2
C15A C 1.1188(4) 0.3089(5) 0.0747(4) 0.0471(14) Uani 1 1 d . . . E 2
H15A H 1.0991 0.2735 0.0118 0.071 Uiso 1 1 calc R U . E 2
H15B H 1.1973 0.3073 0.1078 0.071 Uiso 1 1 calc R U . E 2
H15C H 1.1184 0.3848 0.0713 0.071 Uiso 1 1 calc R U . E 2
C16 C 0.8791(4) 0.2941(3) 0.0098(3) 0.0225(10) Uani 1 1 d . . . E 2
H16 H 0.9288 0.3193 -0.0312 0.027 Uiso 1 1 calc R U . E 2
C17 C 0.7622(4) 0.2944(3) -0.0137(3) 0.0233(9) Uani 1 1 d . . . E 2
Br2 Br 0.70698(4) 0.35061(4) -0.12795(3) 0.03383(13) Uani 1 1 d . . . E 2
C18 C 0.6899(4) 0.2617(3) 0.0455(3) 0.0243(10) Uani 1 1 d . . . E 2
H18 H 0.6107 0.2632 0.0288 0.029 Uiso 1 1 calc R U . E 2
C19 C 0.5628(4) 0.0050(4) 0.1617(3) 0.0318(11) Uani 1 1 d . . . F 2
H19A H 0.5842 0.0169 0.1014 0.038 Uiso 1 1 calc R U . F 2
H19B H 0.4817 0.0091 0.1541 0.038 Uiso 1 1 calc R U . F 2
C20 C 0.5678(4) -0.1068(3) 0.1908(3) 0.0320(11) Uani 1 1 d . . . F 2
H20A H 0.5402 -0.1216 0.2484 0.038 Uiso 1 1 calc R U . F 2
H20B H 0.5166 -0.1643 0.1415 0.038 Uiso 1 1 calc R U . F 2
C21 C 0.7118(4) -0.1947(3) 0.1851(3) 0.0270(10) Uani 1 1 d . . . G 2
H21 H 0.6451 -0.2569 0.1626 0.032 Uiso 1 1 calc R U . G 2
C22 C 0.8249(4) -0.2088(3) 0.1916(3) 0.0232(9) Uani 1 1 d . . . G 2
C23 C 0.9302(4) -0.1210(3) 0.2101(3) 0.0202(9) Uani 1 1 d . . . G 2
C24 C 1.0362(4) -0.1465(3) 0.2089(3) 0.0212(9) Uani 1 1 d . . . G 2
O4 O 1.1346(2) -0.0577(2) 0.22414(19) 0.0231(7) Uani 1 1 d . . . G 2
C24A C 1.2432(4) -0.0778(4) 0.2258(4) 0.0372(12) Uani 1 1 d . . . G 2
H24A H 1.2588 -0.1256 0.2749 0.056 Uiso 1 1 calc R U . G 2
H24B H 1.3071 -0.0084 0.2380 0.056 Uiso 1 1 calc R U . G 2
H24C H 1.2387 -0.1132 0.1657 0.056 Uiso 1 1 calc R U . G 2
C25 C 1.0366(4) -0.2526(3) 0.1938(3) 0.0226(9) Uani 1 1 d . . . G 2
H25 H 1.1086 -0.2679 0.1966 0.027 Uiso 1 1 calc R U . G 2
C26 C 0.9302(4) -0.3368(3) 0.1743(3) 0.0254(10) Uani 1 1 d . . . G 2
Br3 Br 0.93149(4) -0.47930(3) 0.13972(3) 0.03164(13) Uani 1 1 d . . . G 2
C27 C 0.8264(4) -0.3170(3) 0.1724(3) 0.0272(10) Uani 1 1 d . . . G 2
H27 H 0.7549 -0.3756 0.1581 0.033 Uiso 1 1 calc R U . G 2
O1W O 1.1630(3) 0.1620(2) 0.3029(3) 0.0514(10) Uani 1 1 d . . . H 2
H1W1 H 1.0987 0.1028 0.2725 0.077 Uiso 1 1 d R U . H 2
H1W2 H 1.1272 0.2156 0.3149 0.077 Uiso 1 1 d R U . H 2
N1S N 0.6291(4) -0.3565(3) 0.3346(3) 0.0442(11) Uani 1 1 d . . . I 2
C1S C 0.6937(5) -0.2982(4) 0.3940(4) 0.0377(12) Uani 1 1 d . . . I 2
C2S C 0.7789(6) -0.2240(5) 0.4685(4) 0.0672(18) Uani 1 1 d . . . I 2
H2S1 H 0.8410 -0.2561 0.4957 0.101 Uiso 1 1 calc R U . I 2
H2S2 H 0.7398 -0.2107 0.5162 0.101 Uiso 1 1 calc R U . I 2
H2S3 H 0.8137 -0.1547 0.4440 0.101 Uiso 1 1 calc R U . I 2
O2W' O 1.3617(5) 0.1969(5) 0.2251(4) 0.071(2) Uani 0.729(8) 1 d . . P J 3
O2W O 1.3633(10) 0.1421(10) 0.3617(9) 0.044(4) Uani 0.271(8) 1 d . . P J 4
O5W O 1.070(2) 0.000(2) 0.0017(16) 0.097(7) Uiso 0.25 1 d . . P K 5
O6W O 1.177(2) 0.0264(18) 0.0116(15) 0.059(6) Uiso 0.25 1 d . . P L 6
O3W O 1.240(2) 0.0479(15) 0.0156(11) 0.057(4) Uiso 0.3 1 d . . P M 7
O4W O 1.146(2) 0.049(2) 0.0193(17) 0.084(8) Uiso 0.25 1 d . . P N 8
O7W O 1.2967(15) 0.1193(13) 0.0296(10) 0.057(4) Uiso 0.3 1 d . . P O 9
O8W O 1.311(3) 0.066(2) 0.0230(17) 0.067(7) Uiso 0.2 1 d . . P P 10
O9W O 1.370(2) 0.116(2) 0.0209(16) 0.065(6) Uiso 0.2 1 d . . P Q 11
O40W O 1.3784(15) 0.1966(14) 0.0407(11) 0.061(4) Uiso 0.25 1 d . . P R 12
O41W O 1.4914(16) 0.4743(13) 0.0236(11) 0.061(5) Uiso 0.25 1 d . . P S 13
O12W O 1.4542(14) 0.4070(12) 0.0729(11) 0.056(4) Uiso 0.25 1 d . . P T 14

loop_
_atom_site_aniso_label
_atom_site_aniso_U_11
_atom_site_aniso_U_22
_atom_site_aniso_U_33
_atom_site_aniso_U_23
_atom_site_aniso_U_13
_atom_site_aniso_U_12
Zn1 0.0174(3) 0.0228(2) 0.0181(3) 0.00383(19) 0.0055(2) 0.0070(2)
Zn2 0.0193(3) 0.0232(2) 0.0173(3) 0.00333(19) 0.0054(2) 0.0012(2)
N1 0.020(2) 0.0292(18) 0.0154(18) 0.0058(14) 0.0044(15) 0.0132(16)
N2 0.0173(19) 0.0312(18) 0.0162(18) 0.0090(14) 0.0062(15) 0.0085(15)
N3 0.016(2) 0.0303(18) 0.0190(19) 0.0098(15) 0.0061(16) 0.0023(15)
N4 0.022(2) 0.0261(18) 0.025(2) 0.0080(15) 0.0061(17) -0.0012(16)
O1 0.0190(17) 0.0201(14) 0.055(2) 0.0004(14) 0.0115(15) 0.0052(13)
O5 0.0169(16) 0.0229(13) 0.0161(15) 0.0037(11) 0.0053(12) 0.0052(12)
O3 0.0215(17) 0.0187(13) 0.0275(17) -0.0026(12) 0.0078(13) 0.0001(12)
O40 0.0311(18) 0.0292(15) 0.0153(15) 0.0056(12) 0.0053(13) 0.0128(14)
O41 0.0347(19) 0.0288(15) 0.0174(15) 0.0055(12) 0.0087(14) 0.0105(14)
C40 0.023(2) 0.030(2) 0.021(2) 0.0040(18) 0.0069(19) 0.0151(19)
C41 0.061(4) 0.036(2) 0.018(2) 0.0065(19) 0.014(2) 0.022(2)
C1 0.022(2) 0.023(2) 0.036(3) 0.0036(18) 0.012(2) 0.0088(18)
C2 0.025(3) 0.024(2) 0.089(4) -0.001(3) 0.024(3) 0.009(2)
O2 0.015(4) 0.023(3) 0.084(9) 0.007(5) 0.008(5) 0.014(3)
C2A 0.035(6) 0.034(5) 0.126(17) -0.009(7) 0.015(8) 0.020(4)
O2' 0.019(6) 0.021(4) 0.076(11) 0.005(7) 0.018(8) 0.009(4)
C2A' 0.029(9) 0.029(6) 0.12(2) -0.015(8) 0.032(11) 0.009(6)
C3 0.020(3) 0.024(2) 0.080(4) 0.002(2) 0.021(3) 0.006(2)
C4 0.024(3) 0.0227(19) 0.022(2) 0.0036(17) 0.010(2) 0.0058(18)
Br1 0.0302(3) 0.0226(2) 0.0337(3) 0.00553(18) 0.0138(2) 0.00204(18)
C5 0.027(3) 0.0225(19) 0.021(2) 0.0032(17) 0.011(2) 0.0098(18)
C6 0.015(2) 0.0253(19) 0.014(2) 0.0047(16) 0.0032(17) 0.0095(17)
C7 0.025(3) 0.024(2) 0.019(2) 0.0066(17) 0.0096(19) 0.0106(19)
C8 0.022(3) 0.033(2) 0.026(2) 0.0047(19) 0.009(2) 0.014(2)
C9 0.021(2) 0.034(2) 0.026(2) 0.0126(18) 0.012(2) 0.0130(19)
C10 0.022(3) 0.041(2) 0.028(3) 0.012(2) 0.013(2) 0.011(2)
C11 0.022(3) 0.040(2) 0.028(3) 0.014(2) 0.013(2) 0.011(2)
C12 0.013(2) 0.031(2) 0.021(2) 0.0075(18) 0.0046(18) 0.0056(18)
C13 0.015(2) 0.0234(19) 0.015(2) 0.0050(16) 0.0043(18) -0.0003(17)
C14 0.018(2) 0.0195(18) 0.015(2) -0.0014(16) 0.0063(18) 0.0022(17)
C15 0.019(2) 0.0171(18) 0.019(2) -0.0015(16) 0.0056(19) 0.0015(17)
O6 0.0218(17) 0.0308(15) 0.0273(17) 0.0107(13) 0.0152(14) 0.0080(13)
C15A 0.029(3) 0.067(4) 0.053(4) 0.027(3) 0.026(3) 0.014(3)
C16 0.031(3) 0.0164(18) 0.017(2) 0.0013(16) 0.010(2) -0.0003(18)
C17 0.026(3) 0.0220(19) 0.015(2) 0.0053(16) 0.0025(19) -0.0018(18)
Br2 0.0361(3) 0.0333(2) 0.0193(2) 0.00993(18) -0.0005(2) -0.0034(2)
C18 0.017(2) 0.026(2) 0.025(2) 0.0020(18) 0.0023(19) 0.0020(18)
C19 0.015(2) 0.041(3) 0.032(3) 0.006(2) 0.004(2) -0.002(2)
C20 0.020(3) 0.030(2) 0.038(3) 0.004(2) 0.007(2) -0.0054(19)
C21 0.027(3) 0.022(2) 0.022(2) 0.0044(17) 0.005(2) -0.0079(19)
C22 0.022(2) 0.025(2) 0.018(2) 0.0023(17) 0.0058(19) -0.0012(18)
C23 0.021(2) 0.0228(19) 0.015(2) 0.0010(16) 0.0077(18) 0.0007(17)
C24 0.024(2) 0.0217(19) 0.011(2) -0.0017(16) 0.0046(18) -0.0031(18)
O4 0.0233(17) 0.0204(13) 0.0243(16) -0.0009(12) 0.0085(13) 0.0027(12)
C24A 0.024(3) 0.027(2) 0.057(3) -0.001(2) 0.009(2) 0.002(2)
C25 0.032(3) 0.0210(19) 0.014(2) 0.0021(16) 0.0094(19) 0.0041(18)
C26 0.041(3) 0.0170(19) 0.018(2) 0.0029(16) 0.014(2) 0.0027(19)
Br3 0.0478(3) 0.01733(19) 0.0286(3) 0.00082(17) 0.0206(2) -0.00050(19)
C27 0.033(3) 0.0194(19) 0.020(2) 0.0021(17) 0.010(2) -0.0086(19)
O1W 0.049(2) 0.0256(16) 0.067(3) -0.0062(17) -0.011(2) 0.0118(16)
N1S 0.032(3) 0.043(2) 0.064(3) 0.017(2) 0.021(2) 0.013(2)
C1S 0.036(3) 0.033(3) 0.054(4) 0.020(2) 0.022(3) 0.016(2)
C2S 0.061(5) 0.060(4) 0.064(4) 0.007(3) -0.007(4) 0.012(3)
O2W' 0.046(4) 0.077(4) 0.091(5) 0.011(3) 0.017(3) 0.022(3)
O2W 0.028(8) 0.051(8) 0.051(9) -0.013(6) 0.014(6) 0.007(6)

loop_
_atom_type_symbol
_atom_type_description
_atom_type_scat_dispersion_real
_atom_type_scat_dispersion_imag
_atom_type_scat_source
C C 0.0033 0.0016 'International Tables Vol C Tables 4.2.6.8 and 6.1.1.4'
H H 0.0000 0.0000 'International Tables Vol C Tables 4.2.6.8 and 6.1.1.4'
N N 0.0061 0.0033 'International Tables Vol C Tables 4.2.6.8 and 6.1.1.4'
O O 0.0106 0.0060 'International Tables Vol C Tables 4.2.6.8 and 6.1.1.4'
Zn Zn 0.2839 1.4301 'International Tables Vol C Tables 4.2.6.8 and 6.1.1.4'
Br Br -0.2901 2.4595 'International Tables Vol C Tables 4.2.6.8 and 6.1.1.4'

loop_
_geom_angle_atom_site_label_1
_geom_angle_atom_site_label_2
_geom_angle_atom_site_label_3
_geom_angle
O1 Zn1 O40 100.68(13)
O1 Zn1 O5 93.93(11)
O40 Zn1 O5 105.77(11)
O1 Zn1 N1 90.67(12)
O40 Zn1 N1 111.73(12)
O5 Zn1 N1 140.62(12)
O1 Zn1 N2 160.53(13)
O40 Zn1 N2 98.50(12)
O5 Zn1 N2 83.99(11)
N1 Zn1 N2 79.12(12)
O41 Zn2 O5 105.46(11)
O41 Zn2 O3 103.77(12)
O5 Zn2 O3 93.38(11)
O41 Zn2 N4 107.09(13)
O5 Zn2 N4 145.54(13)
O3 Zn2 N4 89.68(13)
O41 Zn2 N3 99.79(12)
O5 Zn2 N3 84.80(11)
O3 Zn2 N3 155.97(12)
N4 Zn2 N3 78.86(13)
C7 N1 C8 119.0(3)
C7 N1 Zn1 125.7(3)
C8 N1 Zn1 114.9(3)
C9 N2 C12 112.1(3)
C9 N2 C10 112.0(3)
C12 N2 C10 103.6(3)
C9 N2 Zn1 103.4(2)
C12 N2 Zn1 114.9(2)
C10 N2 Zn1 111.2(3)
C19 N3 C12 111.7(3)
C19 N3 C11 112.3(3)
C12 N3 C11 103.9(3)
C19 N3 Zn2 102.5(2)
C12 N3 Zn2 114.4(2)
C11 N3 Zn2 112.3(3)
C21 N4 C20 118.5(4)
C21 N4 Zn2 125.5(3)
C20 N4 Zn2 116.0(3)
C1 O1 Zn1 128.4(3)
C14 O5 Zn2 115.9(2)
C14 O5 Zn1 112.7(2)
Zn2 O5 Zn1 112.47(13)
C23 O3 Zn2 126.6(3)
C40 O40 Zn1 132.9(3)
C40 O41 Zn2 133.2(3)
O40 C40 O41 125.3(4)
O40 C40 C41 117.7(3)
O41 C40 C41 117.1(4)
C40 C41 H31A 109.5
C40 C41 H31B 109.5
H31A C41 H31B 109.5
C40 C41 H31C 109.5
H31A C41 H31C 109.5
H31B C41 H31C 109.5
O1 C1 C6 125.3(4)
O1 C1 C2 118.2(3)
C6 C1 C2 116.5(4)
C3 C2 O2' 123.9(7)
C3 C2 C1 122.3(4)
O2' C2 C1 110.3(7)
O2 C2 C1 113.0(5)
C2 O2 C2A 117.2(8)
O2 C2A H2A1 109.5
O2 C2A H2A2 109.5
H2A1 C2A H2A2 109.5
O2 C2A H2A3 109.5
H2A1 C2A H2A3 109.5
H2A2 C2A H2A3 109.5
C2 O2' C2A' 116.7(10)
O2' C2A' H2A4 109.5
O2' C2A' H2A5 109.5
H2A4 C2A' H2A5 109.5
O2' C2A' H2A6 109.5
H2A4 C2A' H2A6 109.5
H2A5 C2A' H2A6 109.5
C2 C3 C4 119.3(4)
C2 C3 H3 120.4
C4 C3 H3 120.4
C5 C4 C3 121.1(4)
C5 C4 Br1 121.4(3)
C3 C4 Br1 117.5(3)
C4 C5 C6 120.4(3)
C4 C5 H5 119.8
C6 C5 H5 119.8
C1 C6 C5 120.4(4)
C1 C6 C7 123.1(4)
C5 C6 C7 116.5(3)
N1 C7 C6 126.7(4)
N1 C7 H7 116.7
C6 C7 H7 116.7
N1 C8 C9 108.6(3)
N1 C8 H8A 110.0
C9 C8 H8A 110.0
N1 C8 H8B 110.0
C9 C8 H8B 110.0
H8A C8 H8B 108.4
N2 C9 C8 109.2(3)
N2 C9 H9A 109.8
C8 C9 H9A 109.8
N2 C9 H9B 109.8
C8 C9 H9B 109.8
H9A C9 H9B 108.3
N2 C10 C11 105.4(3)
N2 C10 H10A 110.7
C11 C10 H10A 110.7
N2 C10 H10B 110.7
C11 C10 H10B 110.7
H10A C10 H10B 108.8
N3 C11 C10 105.0(3)
N3 C11 H11A 110.8
C10 C11 H11A 110.8
N3 C11 H11B 110.8
C10 C11 H11B 110.8
H11A C11 H11B 108.8
N3 C12 N2 102.2(3)
N3 C12 C13 113.4(3)
N2 C12 C13 112.3(3)
N3 C12 H12 109.6
N2 C12 H12 109.6
C13 C12 H12 109.6
C14 C13 C18 120.7(4)
C14 C13 C12 119.4(4)
C18 C13 C12 119.7(4)
O5 C14 C13 121.8(3)
O5 C14 C15 119.1(4)
C13 C14 C15 119.0(4)
O6 C15 C16 124.4(4)
O6 C15 C14 115.1(4)
C16 C15 C14 120.5(4)
C15 O6 C15A 117.5(3)
O6 C15A H15A 109.5
O6 C15A H15B 109.5
H15A C15A H15B 109.5
O6 C15A H15C 109.5
H15A C15A H15C 109.5
H15B C15A H15C 109.5
C15 C16 C17 119.1(4)
C15 C16 H16 120.4
C17 C16 H16 120.4
C18 C17 C16 121.5(4)
C18 C17 Br2 120.1(3)
C16 C17 Br2 118.2(3)
C17 C18 C13 119.0(4)
C17 C18 H18 120.5
C13 C18 H18 120.5
N3 C19 C20 109.4(4)
N3 C19 H19A 109.8
C20 C19 H19A 109.8
N3 C19 H19B 109.8
C20 C19 H19B 109.8
H19A C19 H19B 108.2
N4 C20 C19 107.7(3)
N4 C20 H20A 110.2
C19 C20 H20A 110.2
N4 C20 H20B 110.2
C19 C20 H20B 110.2
H20A C20 H20B 108.5
N4 C21 C22 126.6(4)
N4 C21 H21 116.7
C22 C21 H21 116.7
C23 C22 C27 120.3(4)
C23 C22 C21 123.0(4)
C27 C22 C21 116.6(4)
O3 C23 C22 125.2(4)
O3 C23 C24 117.8(3)
C22 C23 C24 117.0(3)
O4 C24 C25 123.9(4)
O4 C24 C23 114.3(3)
C25 C24 C23 121.9(4)
C24 O4 C24A 117.0(3)
O4 C24A H24A 109.5
O4 C24A H24B 109.5
H24A C24A H24B 109.5
O4 C24A H24C 109.5
H24A C24A H24C 109.5
H24B C24A H24C 109.5
C24 C25 C26 119.2(4)
C24 C25 H25 120.4
C26 C25 H25 120.4
C27 C26 C25 121.4(4)
C27 C26 Br3 120.3(3)
C25 C26 Br3 118.1(3)
C26 C27 C22 120.2(4)
C26 C27 H27 119.9
C22 C27 H27 119.9
H1W1 O1W H1W2 103.4
N1S C1S C2S 178.3(6)
C1S C2S H2S1 109.5
C1S C2S H2S2 109.5
H2S1 C2S H2S2 109.5
C1S C2S H2S3 109.5
H2S1 C2S H2S3 109.5
H2S2 C2S H2S3 109.5

loop_
_geom_bond_atom_site_label_1
_geom_bond_atom_site_label_2
_geom_bond_distance
_geom_bond_site_symmetry_2
Zn1 O1 1.971(3) .
Zn1 O40 1.985(3) .
Zn1 O5 2.003(2) .
Zn1 N1 2.029(3) .
Zn1 N2 2.354(3) .
Zn2 O41 1.982(3) .
Zn2 O5 1.986(3) .
Zn2 O3 1.991(3) .
Zn2 N4 2.036(3) .
Zn2 N3 2.337(4) .
N1 C7 1.289(5) .
N1 C8 1.469(5) .
N2 C9 1.476(5) .
N2 C12 1.479(5) .
N2 C10 1.489(5) .
N3 C19 1.471(5) .
N3 C12 1.475(5) .
N3 C11 1.488(5) .
N4 C21 1.283(5) .
N4 C20 1.475(6) .
O1 C1 1.299(5) .
O5 C14 1.348(5) .
O3 C23 1.307(4) .
O40 C40 1.254(5) .
O41 C40 1.266(4) .
C40 C41 1.500(6) .
C41 H31A 0.9800 .
C41 H31B 0.9800 .
C41 H31C 0.9800 .
C1 C6 1.418(5) .
C1 C2 1.431(6) .
C2 C3 1.372(6) .
C2 O2' 1.382(13) .
C2 O2 1.405(10) .
O2 C2A 1.442(13) .
C2A H2A1 0.9800 .
C2A H2A2 0.9800 .
C2A H2A3 0.9800 .
O2' C2A' 1.476(18) .
C2A' H2A4 0.9800 .
C2A' H2A5 0.9800 .
C2A' H2A6 0.9800 .
C3 C4 1.402(5) .
C3 H3 0.9500 .
C4 C5 1.355(6) .
C4 Br1 1.906(4) .
C5 C6 1.419(5) .
C5 H5 0.9500 .
C6 C7 1.434(5) .
C7 H7 0.9500 .
C8 C9 1.521(6) .
C8 H8A 0.9900 .
C8 H8B 0.9900 .
C9 H9A 0.9900 .
C9 H9B 0.9900 .
C10 C11 1.519(6) .
C10 H10A 0.9900 .
C10 H10B 0.9900 .
C11 H11A 0.9900 .
C11 H11B 0.9900 .
C12 C13 1.513(5) .
C12 H12 1.0000 .
C13 C14 1.384(6) .
C13 C18 1.399(6) .
C14 C15 1.408(5) .
C15 O6 1.370(5) .
C15 C16 1.375(6) .
O6 C15A 1.423(5) .
C15A H15A 0.9800 .
C15A H15B 0.9800 .
C15A H15C 0.9800 .
C16 C17 1.395(6) .
C16 H16 0.9500 .
C17 C18 1.369(6) .
C17 Br2 1.910(4) .
C18 H18 0.9500 .
C19 C20 1.521(6) .
C19 H19A 0.9900 .
C19 H19B 0.9900 .
C20 H20A 0.9900 .
C20 H20B 0.9900 .
C21 C22 1.431(6) .
C21 H21 0.9500 .
C22 C23 1.409(5) .
C22 C27 1.423(5) .
C23 C24 1.433(6) .
C24 O4 1.365(5) .
C24 C25 1.382(5) .
O4 C24A 1.422(5) .
C24A H24A 0.9800 .
C24A H24B 0.9800 .
C24A H24C 0.9800 .
C25 C26 1.395(6) .
C25 H25 0.9500 .
C26 C27 1.361(6) .
C26 Br3 1.902(4) .
C27 H27 0.9500 .
O1W H1W1 0.9379 .
O1W H1W2 0.9542 .
N1S C1S 1.132(6) .
C1S C2S 1.444(8) .
C2S H2S1 0.9800 .
C2S H2S2 0.9800 .
C2S H2S3 0.9800 .
O5W O5W 1.71(5) 2_755

loop_
_geom_hbond_atom_site_label_D
_geom_hbond_atom_site_label_H
_geom_hbond_atom_site_label_A
_geom_hbond_distance_DH
_geom_hbond_distance_HA
_geom_hbond_distance_DA
_geom_hbond_angle_DHA
O1W H1W1 O3 0.94 2.08 2.996(4) 166.9
O1W H1W1 O4 0.94 2.37 2.937(4) 118.8

loop_
_geom_torsion_atom_site_label_1
_geom_torsion_atom_site_label_2
_geom_torsion_atom_site_label_3
_geom_torsion_atom_site_label_4
_geom_torsion
Zn1 O40 C40 O41 -5.5(7)
Zn1 O40 C40 C41 175.2(3)
Zn2 O41 C40 O40 1.8(7)
Zn2 O41 C40 C41 -178.9(3)
Zn1 O1 C1 C6 4.3(7)
Zn1 O1 C1 C2 -174.8(4)
O1 C1 C2 C3 179.6(5)
C6 C1 C2 C3 0.5(8)
O1 C1 C2 O2' 20.0(12)
C6 C1 C2 O2' -159.1(11)
O1 C1 C2 O2 -14.6(10)
C6 C1 C2 O2 166.3(9)
C3 C2 O2 C2A -3.8(13)
O2' C2 O2 C2A 99(2)
C1 C2 O2 C2A -169.5(8)
C3 C2 O2' C2A' 13.9(17)
O2 C2 O2' C2A' -85.6(19)
C1 C2 O2' C2A' 173.1(11)
O2' C2 C3 C4 157.0(13)
O2 C2 C3 C4 -164.2(10)
C1 C2 C3 C4 0.2(9)
C2 C3 C4 C5 -0.1(8)
C2 C3 C4 Br1 177.7(4)
C3 C4 C5 C6 -0.6(7)
Br1 C4 C5 C6 -178.3(3)
O1 C1 C6 C5 179.7(4)
C2 C1 C6 C5 -1.2(6)
O1 C1 C6 C7 -1.2(7)
C2 C1 C6 C7 177.8(4)
C4 C5 C6 C1 1.3(6)
C4 C5 C6 C7 -177.8(4)
C8 N1 C7 C6 -174.4(4)
Zn1 N1 C7 C6 -1.5(6)
C1 C6 C7 N1 -0.2(7)
C5 C6 C7 N1 178.9(4)
C7 N1 C8 C9 133.2(4)
Zn1 N1 C8 C9 -40.5(4)
C12 N2 C9 C8 -166.4(3)
C10 N2 C9 C8 77.5(4)
Zn1 N2 C9 C8 -42.2(3)
N1 C8 C9 N2 56.2(4)
C9 N2 C10 C11 146.9(3)
C12 N2 C10 C11 25.9(4)
Zn1 N2 C10 C11 -98.0(3)
C19 N3 C11 C10 -147.7(4)
C12 N3 C11 C10 -26.7(4)
Zn2 N3 C11 C10 97.4(3)
N2 C10 C11 N3 0.5(4)
C19 N3 C12 N2 164.5(3)
C11 N3 C12 N2 43.2(4)
Zn2 N3 C12 N2 -79.6(3)
C19 N3 C12 C13 -74.5(4)
C11 N3 C12 C13 164.2(3)
Zn2 N3 C12 C13 41.5(4)
C9 N2 C12 N3 -163.7(3)
C10 N2 C12 N3 -42.7(4)
Zn1 N2 C12 N3 78.7(3)
C9 N2 C12 C13 74.5(4)
C10 N2 C12 C13 -164.5(3)
Zn1 N2 C12 C13 -43.1(4)
N3 C12 C13 C14 -59.0(5)
N2 C12 C13 C14 56.2(5)
N3 C12 C13 C18 125.9(4)
N2 C12 C13 C18 -118.9(4)
Zn2 O5 C14 C13 62.0(4)
Zn1 O5 C14 C13 -69.6(4)
Zn2 O5 C14 C15 -120.2(3)
Zn1 O5 C14 C15 108.2(3)
C18 C13 C14 O5 179.1(3)
C12 C13 C14 O5 4.1(5)
C18 C13 C14 C15 1.3(5)
C12 C13 C14 C15 -173.7(3)
O5 C14 C15 O6 1.0(5)
C13 C14 C15 O6 178.8(3)
O5 C14 C15 C16 -177.8(3)
C13 C14 C15 C16 0.1(5)
C16 C15 O6 C15A 13.0(5)
C14 C15 O6 C15A -165.7(4)
O6 C15 C16 C17 179.6(3)
C14 C15 C16 C17 -1.7(5)
C15 C16 C17 C18 2.1(5)
C15 C16 C17 Br2 178.2(3)
C16 C17 C18 C13 -0.7(6)
Br2 C17 C18 C13 -176.7(3)
C14 C13 C18 C17 -1.0(6)
C12 C13 C18 C17 174.0(3)
C12 N3 C19 C20 169.9(3)
C11 N3 C19 C20 -73.8(4)
Zn2 N3 C19 C20 46.9(4)
C21 N4 C20 C19 -144.7(4)
Zn2 N4 C20 C19 35.1(4)
N3 C19 C20 N4 -56.1(5)
C20 N4 C21 C22 177.2(4)
Zn2 N4 C21 C22 -2.5(6)
N4 C21 C22 C23 -10.0(7)
N4 C21 C22 C27 174.1(4)
Zn2 O3 C23 C22 14.6(6)
Zn2 O3 C23 C24 -165.6(3)
C27 C22 C23 O3 179.3(4)
C21 C22 C23 O3 3.5(7)
C27 C22 C23 C24 -0.4(6)
C21 C22 C23 C24 -176.2(4)
O3 C23 C24 O4 -1.9(5)
C22 C23 C24 O4 177.9(3)
O3 C23 C24 C25 178.0(4)
C22 C23 C24 C25 -2.2(6)
C25 C24 O4 C24A -1.2(6)
C23 C24 O4 C24A 178.7(4)
O4 C24 C25 C26 -176.8(4)
C23 C24 C25 C26 3.4(6)
C24 C25 C26 C27 -1.8(6)
C24 C25 C26 Br3 172.9(3)
C25 C26 C27 C22 -0.8(6)
Br3 C26 C27 C22 -175.4(3)
C23 C22 C27 C26 1.9(6)
C21 C22 C27 C26 178.0(4)
